data_1542868
loop_
_publ_author_name
'Hlina, Johann'
'Zitz, Rainer'
'Wagner, Harald'
'Stella, Filippo'
'Baumgartner, Judith'
'Marschner, Christoph'

_publ_section_title
;
 \s-Bond electron delocalization of branched oligogermanes and germanium
 containing oligosilanes
;
_journal_name_full 'Inorganica Chimica Acta'
_journal_page_first 120
_journal_page_last 133
_journal_paper_doi 10.1016/j.ica.2014.07.005
_journal_volume 422
_journal_year 2014
_chemical_formula_sum 'C26 H78 Ge2 Si10'
_chemical_formula_weight 816.96
_chemical_name_systematic
;
 ?
;
_space_group_IT_number 2
_symmetry_cell_setting triclinic
_symmetry_space_group_name_Hall '-P 1'
_symmetry_space_group_name_H-M 'P -1'
_atom_sites_solution_hydrogens geom
_atom_sites_solution_primary direct
_atom_sites_solution_secondary difmap
_audit_creation_method SHELXL-97
_cell_angle_alpha 82.10(3)
_cell_angle_beta 75.60(3)
_cell_angle_gamma 66.72(3)
_cell_formula_units_Z 1
_cell_length_a 8.9902(18)
_cell_length_b 9.1616(18)
_cell_length_c 16.368(3)
_cell_measurement_reflns_used 6213
_cell_measurement_temperature 100(2)
_cell_measurement_theta_max 52.532
_cell_measurement_theta_min 5.031
_cell_volume 1198.3(5)
_computing_cell_refinement 'Bruker XSCANS'
_computing_data_collection 'Bruker XSCANS'
_computing_data_reduction 'Bruker SHELXTL'
_computing_molecular_graphics 'Bruker SHELXTL'
_computing_publication_material 'Bruker SHELXTL'
_computing_structure_refinement 'SHELXL-97 (Sheldrick, 1997)'
_computing_structure_solution 'SHELXS-97 (Sheldrick, 1990)'
_diffrn_ambient_temperature 100(2)
_diffrn_measured_fraction_theta_full 0.983
_diffrn_measured_fraction_theta_max 0.983
_diffrn_measurement_device_type 'SMART APEX'
_diffrn_measurement_method '\w scans'
_diffrn_radiation_monochromator graphite
_diffrn_radiation_source 'fine-focus sealed tube'
_diffrn_radiation_type MoK\a
_diffrn_radiation_wavelength 0.71073
_diffrn_reflns_av_R_equivalents 0.0195
_diffrn_reflns_av_sigmaI/netI 0.0309
_diffrn_reflns_limit_h_max 11
_diffrn_reflns_limit_h_min -11
_diffrn_reflns_limit_k_max 11
_diffrn_reflns_limit_k_min -11
_diffrn_reflns_limit_l_max 20
_diffrn_reflns_limit_l_min -20
_diffrn_reflns_number 9565
_diffrn_reflns_theta_full 26.36
_diffrn_reflns_theta_max 26.36
_diffrn_reflns_theta_min 1.29
_exptl_absorpt_coefficient_mu 1.519
_exptl_absorpt_correction_T_max 0.8387
_exptl_absorpt_correction_T_min 0.5959
_exptl_absorpt_correction_type multi-scan
_exptl_absorpt_process_details SADABS
_exptl_crystal_colour colorless
_exptl_crystal_density_diffrn 1.132
_exptl_crystal_density_method 'not measured'
_exptl_crystal_description blocks
_exptl_crystal_F_000 438
_exptl_crystal_size_max 0.38
_exptl_crystal_size_mid 0.28
_exptl_crystal_size_min 0.12
_refine_diff_density_max 0.684
_refine_diff_density_min -0.252
_refine_diff_density_rms 0.069
_refine_ls_extinction_method none
_refine_ls_goodness_of_fit_ref 1.036
_refine_ls_hydrogen_treatment constr
_refine_ls_matrix_type full
_refine_ls_number_parameters 185
_refine_ls_number_reflns 4814
_refine_ls_number_restraints 0
_refine_ls_restrained_S_all 1.036
_refine_ls_R_factor_all 0.0323
_refine_ls_R_factor_gt 0.0299
_refine_ls_shift/su_max 0.006
_refine_ls_shift/su_mean 0.000
_refine_ls_structure_factor_coef Fsqd
_refine_ls_weighting_details 'calc w=1/[\s^2^(Fo^2^)+(0.0336P)^2^+0.7697P] where P=(Fo^2^+2Fc^2^)/3'
_refine_ls_weighting_scheme calc
_refine_ls_wR_factor_gt 0.0709
_refine_ls_wR_factor_ref 0.0720
_reflns_number_gt 4492
_reflns_number_total 4814
_reflns_threshold_expression >2sigma(I)
_cod_data_source_file all.cif
_cod_data_source_block 14_760j
_cod_original_cell_volume 1198.4(4)
_cod_original_sg_symbol_H-M P-1
_cod_database_code 1542868

loop_
_symmetry_equiv_pos_as_xyz
'x, y, z'
'-x, -y, -z'

loop_
_atom_site_label
_atom_site_type_symbol
_atom_site_fract_x
_atom_site_fract_y
_atom_site_fract_z
_atom_site_U_iso_or_equiv
_atom_site_adp_type
_atom_site_occupancy
_atom_site_symmetry_multiplicity
_atom_site_calc_flag
_atom_site_refinement_flags
_atom_site_disorder_assembly
_atom_site_disorder_group
Ge1 Ge 0.31688(2) 0.27888(2) 0.268751(12) 0.01503(7) Uani 1 1 d . . .
Si1 Si 0.09748(7) 0.51199(6) 0.23395(4) 0.01835(12) Uani 1 1 d . . .
Si2 Si 0.21148(7) 0.10179(7) 0.36187(3) 0.01829(13) Uani 1 1 d . . .
Si3 Si 0.46399(7) 0.35910(7) 0.34547(4) 0.02017(13) Uani 1 1 d . . .
Si4 Si 0.51275(7) 0.14020(6) 0.14960(3) 0.01774(12) Uani 1 1 d . . .
Si5 Si 0.40134(7) 0.10739(7) 0.04018(3) 0.01926(13) Uani 1 1 d . . .
C1 C 0.6730(3) 0.1997(3) 0.34680(15) 0.0287(5) Uani 1 1 d . . .
H1A H 0.7382 0.1816 0.2889 0.043 Uiso 1 1 calc R . .
H1B H 0.6599 0.1011 0.3723 0.043 Uiso 1 1 calc R . .
H1C H 0.7303 0.2330 0.3799 0.043 Uiso 1 1 calc R . .
C2 C 0.3478(3) 0.3981(3) 0.45771(14) 0.0304(5) Uani 1 1 d . . .
H2A H 0.3366 0.3002 0.4857 0.046 Uiso 1 1 calc R . .
H2B H 0.2375 0.4809 0.4585 0.046 Uiso 1 1 calc R . .
H2C H 0.4087 0.4336 0.4875 0.046 Uiso 1 1 calc R . .
C3 C 0.4936(3) 0.5465(3) 0.29695(16) 0.0308(5) Uani 1 1 d . . .
H3A H 0.5624 0.5714 0.3266 0.046 Uiso 1 1 calc R . .
H3B H 0.3855 0.6344 0.3017 0.046 Uiso 1 1 calc R . .
H3C H 0.5484 0.5315 0.2373 0.046 Uiso 1 1 calc R . .
C4 C 0.6501(3) -0.0583(3) 0.18938(14) 0.0260(5) Uani 1 1 d . . .
H4A H 0.7445 -0.1085 0.1437 0.039 Uiso 1 1 calc R . .
H4B H 0.5866 -0.1270 0.2085 0.039 Uiso 1 1 calc R . .
H4C H 0.6906 -0.0428 0.2366 0.039 Uiso 1 1 calc R . .
C5 C 0.6494(3) 0.2553(3) 0.09971(15) 0.0289(5) Uani 1 1 d . . .
H5A H 0.7058 0.2657 0.1414 0.043 Uiso 1 1 calc R . .
H5B H 0.5811 0.3613 0.0804 0.043 Uiso 1 1 calc R . .
H5C H 0.7320 0.1986 0.0515 0.043 Uiso 1 1 calc R . .
C6 C 0.3615(3) 0.2983(3) -0.02735(14) 0.0290(5) Uani 1 1 d . . .
H6A H 0.3158 0.2913 -0.0745 0.044 Uiso 1 1 calc R . .
H6B H 0.4658 0.3148 -0.0494 0.044 Uiso 1 1 calc R . .
H6C H 0.2822 0.3879 0.0069 0.044 Uiso 1 1 calc R . .
C7 C 0.2026(3) 0.0706(3) 0.07523(15) 0.0277(5) Uani 1 1 d . . .
H7A H 0.1238 0.1497 0.1158 0.041 Uiso 1 1 calc R . .
H7B H 0.2255 -0.0362 0.1020 0.041 Uiso 1 1 calc R . .
H7C H 0.1552 0.0792 0.0261 0.041 Uiso 1 1 calc R . .
C8 C -0.0528(3) 0.4644(3) 0.19155(16) 0.0297(5) Uani 1 1 d . . .
H8A H -0.1517 0.5609 0.1889 0.045 Uiso 1 1 calc R . .
H8B H -0.0847 0.3834 0.2288 0.045 Uiso 1 1 calc R . .
H8C H -0.0007 0.4240 0.1348 0.045 Uiso 1 1 calc R . .
C9 C -0.0191(3) 0.6283(3) 0.33108(14) 0.0290(5) Uani 1 1 d . . .
H9A H 0.0576 0.6528 0.3550 0.043 Uiso 1 1 calc R . .
H9B H -0.0708 0.5653 0.3728 0.043 Uiso 1 1 calc R . .
H9C H -0.1051 0.7275 0.3163 0.043 Uiso 1 1 calc R . .
C10 C 0.1810(3) 0.6420(3) 0.15301(15) 0.0284(5) Uani 1 1 d . . .
H10A H 0.0891 0.7381 0.1404 0.043 Uiso 1 1 calc R . .
H10B H 0.2411 0.5839 0.1013 0.043 Uiso 1 1 calc R . .
H10C H 0.2565 0.6719 0.1750 0.043 Uiso 1 1 calc R . .
C11 C 0.3760(3) -0.0467(3) 0.41535(15) 0.0299(5) Uani 1 1 d . . .
H11A H 0.3323 -0.1219 0.4511 0.045 Uiso 1 1 calc R . .
H11B H 0.4092 0.0090 0.4502 0.045 Uiso 1 1 calc R . .
H11C H 0.4725 -0.1048 0.3726 0.045 Uiso 1 1 calc R . .
C12 C 0.1396(3) -0.0113(3) 0.30372(14) 0.0256(5) Uani 1 1 d . . .
H12A H 0.2332 -0.0751 0.2615 0.038 Uiso 1 1 calc R . .
H12B H 0.0529 0.0636 0.2755 0.038 Uiso 1 1 calc R . .
H12C H 0.0951 -0.0815 0.3437 0.038 Uiso 1 1 calc R . .
C13 C 0.0326(3) 0.2157(3) 0.44563(14) 0.0281(5) Uani 1 1 d . . .
H13A H -0.0111 0.1420 0.4830 0.042 Uiso 1 1 calc R . .
H13B H -0.0548 0.2940 0.4190 0.042 Uiso 1 1 calc R . .
H13C H 0.0702 0.2706 0.4787 0.042 Uiso 1 1 calc R . .

loop_
_atom_site_aniso_label
_atom_site_aniso_U_11
_atom_site_aniso_U_22
_atom_site_aniso_U_33
_atom_site_aniso_U_23
_atom_site_aniso_U_13
_atom_site_aniso_U_12
Ge1 0.01563(11) 0.01396(11) 0.01434(11) -0.00085(8) -0.00277(8) -0.00454(8)
Si1 0.0185(3) 0.0150(3) 0.0190(3) 0.0006(2) -0.0036(2) -0.0042(2)
Si2 0.0212(3) 0.0170(3) 0.0161(3) 0.0001(2) -0.0031(2) -0.0073(2)
Si3 0.0185(3) 0.0218(3) 0.0209(3) -0.0043(2) -0.0041(2) -0.0073(2)
Si4 0.0197(3) 0.0160(3) 0.0153(3) -0.0014(2) -0.0024(2) -0.0051(2)
Si5 0.0245(3) 0.0157(3) 0.0152(3) -0.0012(2) -0.0040(2) -0.0050(2)
C1 0.0226(11) 0.0336(13) 0.0311(12) -0.0028(10) -0.0099(9) -0.0088(10)
C2 0.0298(12) 0.0416(14) 0.0235(11) -0.0105(10) -0.0054(9) -0.0146(11)
C3 0.0291(12) 0.0254(12) 0.0428(14) -0.0045(10) -0.0081(10) -0.0141(10)
C4 0.0280(12) 0.0203(11) 0.0240(11) -0.0042(9) -0.0086(9) -0.0002(9)
C5 0.0291(12) 0.0330(12) 0.0258(12) -0.0060(10) 0.0025(9) -0.0163(10)
C6 0.0414(14) 0.0178(11) 0.0244(12) 0.0022(9) -0.0115(10) -0.0059(10)
C7 0.0266(12) 0.0291(12) 0.0266(12) -0.0049(9) -0.0028(9) -0.0103(10)
C8 0.0249(12) 0.0240(11) 0.0406(14) 0.0015(10) -0.0154(10) -0.0056(9)
C9 0.0298(12) 0.0205(11) 0.0275(12) -0.0037(9) -0.0004(9) -0.0025(9)
C10 0.0330(13) 0.0228(11) 0.0273(12) 0.0051(9) -0.0050(10) -0.0113(10)
C11 0.0353(13) 0.0281(12) 0.0257(12) 0.0091(10) -0.0120(10) -0.0113(10)
C12 0.0297(12) 0.0221(11) 0.0278(12) -0.0006(9) -0.0055(9) -0.0132(9)
C13 0.0314(12) 0.0315(12) 0.0236(11) -0.0047(9) 0.0025(9) -0.0178(10)

loop_
_atom_type_symbol
_atom_type_description
_atom_type_scat_dispersion_real
_atom_type_scat_dispersion_imag
_atom_type_scat_source
C C 0.0033 0.0016 'International Tables Vol C Tables 4.2.6.8 and 6.1.1.4'
H H 0.0000 0.0000 'International Tables Vol C Tables 4.2.6.8 and 6.1.1.4'
Ge Ge 0.1547 1.8001 'International Tables Vol C Tables 4.2.6.8 and 6.1.1.4'
Si Si 0.0817 0.0704 'International Tables Vol C Tables 4.2.6.8 and 6.1.1.4'

loop_
_geom_angle_atom_site_label_1
_geom_angle_atom_site_label_2
_geom_angle_atom_site_label_3
_geom_angle
_geom_angle_site_symmetry_1
_geom_angle_site_symmetry_3
Si1 Ge1 Si2 111.06(3) . .
Si1 Ge1 Si3 107.41(3) . .
Si2 Ge1 Si3 106.07(3) . .
Si1 Ge1 Si4 114.53(4) . .
Si2 Ge1 Si4 109.88(3) . .
Si3 Ge1 Si4 107.45(3) . .
C8 Si1 C10 108.23(11) . .
C8 Si1 C9 108.07(11) . .
C10 Si1 C9 108.12(11) . .
C8 Si1 Ge1 112.26(8) . .
C10 Si1 Ge1 110.77(8) . .
C9 Si1 Ge1 109.28(8) . .
C12 Si2 C13 108.70(11) . .
C12 Si2 C11 107.80(11) . .
C13 Si2 C11 108.18(11) . .
C12 Si2 Ge1 111.30(7) . .
C13 Si2 Ge1 110.16(8) . .
C11 Si2 Ge1 110.61(8) . .
C1 Si3 C2 108.08(11) . .
C1 Si3 C3 108.35(11) . .
C2 Si3 C3 107.70(12) . .
C1 Si3 Ge1 110.48(8) . .
C2 Si3 Ge1 110.84(8) . .
C3 Si3 Ge1 111.27(8) . .
C4 Si4 C5 107.21(11) . .
C4 Si4 Si5 110.69(8) . .
C5 Si4 Si5 105.81(8) . .
C4 Si4 Ge1 107.94(8) . .
C5 Si4 Ge1 108.56(8) . .
Si5 Si4 Ge1 116.26(3) . .
C7 Si5 C6 108.69(11) . .
C7 Si5 Si5 107.92(8) . 2_655
C6 Si5 Si5 109.77(8) . 2_655
C7 Si5 Si4 115.58(8) . .
C6 Si5 Si4 105.74(8) . .
Si5 Si5 Si4 109.05(5) 2_655 .

loop_
_geom_bond_atom_site_label_1
_geom_bond_atom_site_label_2
_geom_bond_distance
_geom_bond_site_symmetry_2
Ge1 Si1 2.3813(11) .
Ge1 Si2 2.3813(9) .
Ge1 Si3 2.3904(8) .
Ge1 Si4 2.3924(12) .
Si1 C8 1.874(2) .
Si1 C10 1.875(2) .
Si1 C9 1.875(2) .
Si2 C12 1.872(2) .
Si2 C13 1.878(2) .
Si2 C11 1.879(2) .
Si3 C1 1.873(2) .
Si3 C2 1.877(2) .
Si3 C3 1.879(2) .
Si4 C4 1.886(2) .
Si4 C5 1.891(2) .
Si4 Si5 2.3621(9) .
Si5 C7 1.883(2) .
Si5 C6 1.892(2) .
Si5 Si5 2.3539(15) 2_655

loop_
_geom_torsion_atom_site_label_1
_geom_torsion_atom_site_label_2
_geom_torsion_atom_site_label_3
_geom_torsion_atom_site_label_4
_geom_torsion
_geom_torsion_site_symmetry_1
_geom_torsion_site_symmetry_2
_geom_torsion_site_symmetry_3
_geom_torsion_site_symmetry_4
Si2 Ge1 Si1 C8 -53.69(9) . . . .
Si3 Ge1 Si1 C8 -169.26(9) . . . .
Si4 Ge1 Si1 C8 71.50(9) . . . .
Si2 Ge1 Si1 C10 -174.80(8) . . . .
Si3 Ge1 Si1 C10 69.63(9) . . . .
Si4 Ge1 Si1 C10 -49.61(9) . . . .
Si2 Ge1 Si1 C9 66.19(9) . . . .
Si3 Ge1 Si1 C9 -49.38(9) . . . .
Si4 Ge1 Si1 C9 -168.62(8) . . . .
Si1 Ge1 Si2 C12 77.95(9) . . . .
Si3 Ge1 Si2 C12 -165.65(8) . . . .
Si4 Ge1 Si2 C12 -49.80(8) . . . .
Si1 Ge1 Si2 C13 -42.69(9) . . . .
Si3 Ge1 Si2 C13 73.71(9) . . . .
Si4 Ge1 Si2 C13 -170.45(8) . . . .
Si1 Ge1 Si2 C11 -162.23(9) . . . .
Si3 Ge1 Si2 C11 -45.83(9) . . . .
Si4 Ge1 Si2 C11 70.01(9) . . . .
Si1 Ge1 Si3 C1 -162.54(8) . . . .
Si2 Ge1 Si3 C1 78.63(9) . . . .
Si4 Ge1 Si3 C1 -38.86(9) . . . .
Si1 Ge1 Si3 C2 77.68(10) . . . .
Si2 Ge1 Si3 C2 -41.15(9) . . . .
Si4 Ge1 Si3 C2 -158.64(9) . . . .
Si1 Ge1 Si3 C3 -42.15(9) . . . .
Si2 Ge1 Si3 C3 -160.98(9) . . . .
Si4 Ge1 Si3 C3 81.54(9) . . . .
Si1 Ge1 Si4 C4 -169.15(8) . . . .
Si2 Ge1 Si4 C4 -43.34(8) . . . .
Si3 Ge1 Si4 C4 71.63(8) . . . .
Si1 Ge1 Si4 C5 74.95(9) . . . .
Si2 Ge1 Si4 C5 -159.24(8) . . . .
Si3 Ge1 Si4 C5 -44.27(9) . . . .
Si1 Ge1 Si4 Si5 -44.13(4) . . . .
Si2 Ge1 Si4 Si5 81.68(4) . . . .
Si3 Ge1 Si4 Si5 -163.35(3) . . . .
C4 Si4 Si5 C7 87.02(12) . . . .
C5 Si4 Si5 C7 -157.15(11) . . . .
Ge1 Si4 Si5 C7 -36.59(9) . . . .
C4 Si4 Si5 C6 -152.72(11) . . . .
C5 Si4 Si5 C6 -36.89(12) . . . .
Ge1 Si4 Si5 C6 83.68(9) . . . .
C4 Si4 Si5 Si5 -34.73(9) . . . 2_655
C5 Si4 Si5 Si5 81.10(9) . . . 2_655
Ge1 Si4 Si5 Si5 -158.34(4) . . . 2_655
